data_1546496
loop_
_publ_author_name
'Wicker, Jerome G. P.'
'Crowley, Lorraine M.'
'Robshaw, Oliver'
'Little, Edmund J.'
'Stokes, Stephen P.'
'Cooper, Richard I.'
'Lawrence, Simon E.'

_publ_section_title
;
 Will they co-crystallize?
;
_journal_issue 36
_journal_name_full CrystEngComm
_journal_page_first 5336
_journal_page_last 5340
_journal_paper_doi 10.1039/C7CE00587C
_journal_volume 19
_journal_year 2017
_chemical_formula_moiety 'C6 H6 N2 O, C7 H7 N O2'
_chemical_formula_sum 'C13 H13 N3 O3'
_chemical_formula_weight 259.26
_chemical_name_common 'Isonicotinamide + 2-Aminobenzoic Acid'
_space_group_crystal_system monoclinic
_space_group_IT_number 14
_space_group_name_Hall '-P 2ybc'
_space_group_name_H-M_alt 'P 1 21/c 1'
_symmetry_space_group_name_Hall '-P 2ybc'
_symmetry_space_group_name_H-M 'P 1 21/c 1'
_atom_sites_solution_hydrogens mixed
_atom_sites_solution_primary direct
_atom_sites_solution_secondary difmap
_audit_update_record
;
2017-03-17 deposited with the CCDC.
2017-07-05 downloaded from the CCDC.
;
_cell_angle_alpha 90
_cell_angle_beta 95.296(12)
_cell_angle_gamma 90
_cell_formula_units_Z 4
_cell_length_a 12.516(5)
_cell_length_b 10.899(4)
_cell_length_c 9.306(3)
_cell_measurement_reflns_used 48
_cell_measurement_temperature 300.(2)
_cell_measurement_theta_max 16.8139
_cell_measurement_theta_min 2.9507
_cell_volume 1264.0(8)
_computing_cell_refinement 'SAINT V8.34A (Bruker AXS Inc., 2013)'
_computing_data_reduction 'SAINT V8.34A (Bruker AXS Inc., 2013)'
_computing_structure_refinement 'SHELXL-2014/7 (Sheldrick, 2014)'
_diffrn_ambient_temperature 300.(2)
_diffrn_detector_area_resol_mean 8.3333
_diffrn_measured_fraction_theta_full 0.997
_diffrn_measured_fraction_theta_max 0.997
_diffrn_measurement_device_type 'Bruker SMART X2S'
_diffrn_measurement_method '\w scans'
_diffrn_radiation_monochromator 'doubly curved silicon crystal'
_diffrn_radiation_type MoK\a
_diffrn_radiation_wavelength 0.71073
_diffrn_reflns_av_R_equivalents 0.1923
_diffrn_reflns_av_unetI/netI 0.1362
_diffrn_reflns_limit_h_max 14
_diffrn_reflns_limit_h_min -14
_diffrn_reflns_limit_k_max 12
_diffrn_reflns_limit_k_min -12
_diffrn_reflns_limit_l_max 11
_diffrn_reflns_limit_l_min -11
_diffrn_reflns_number 19310
_diffrn_reflns_theta_full 25.03
_diffrn_reflns_theta_max 25.03
_diffrn_reflns_theta_min 2.48
_diffrn_source 'micro-focus sealed tube'
_diffrn_source_type XOS
_exptl_absorpt_coefficient_mu 0.099
_exptl_absorpt_correction_T_max 1.00
_exptl_absorpt_correction_T_min 0.66
_exptl_absorpt_correction_type multi-scan
_exptl_absorpt_process_details 'SADABS V2014/5 (Bruker AXS Inc.)'
_exptl_crystal_colour orange
_exptl_crystal_density_diffrn 1.362
_exptl_crystal_density_method 'not measured'
_exptl_crystal_description Plate
_exptl_crystal_F_000 544
_exptl_crystal_size_max 0.600
_exptl_crystal_size_mid 0.390
_exptl_crystal_size_min 0.050
_refine_diff_density_max 0.306
_refine_diff_density_min -0.295
_refine_ls_extinction_method none
_refine_ls_goodness_of_fit_ref 1.015
_refine_ls_hydrogen_treatment constr
_refine_ls_matrix_type full
_refine_ls_number_parameters 190
_refine_ls_number_reflns 2225
_refine_ls_number_restraints 28
_refine_ls_restrained_S_all 1.046
_refine_ls_R_factor_all 0.1847
_refine_ls_R_factor_gt 0.0853
_refine_ls_shift/su_max 0.000
_refine_ls_shift/su_mean 0.000
_refine_ls_structure_factor_coef Fsqd
_refine_ls_weighting_details 'w=1/[\s^2^(Fo^2^)+(0.1058P)^2^] where P=(Fo^2^+2Fc^2^)/3'
_refine_ls_weighting_scheme calc
_refine_ls_wR_factor_gt 0.1978
_refine_ls_wR_factor_ref 0.2536
_reflns_number_gt 1007
_reflns_number_total 2225
_reflns_threshold_expression 'I > 2\s(I)'
_cod_data_source_file c7ce00587c3.cif
_cod_data_source_block 2J
_cod_database_code 1546496

loop_
_space_group_symop_operation_xyz
'x, y, z'
'-x, y+1/2, -z+1/2'
'-x, -y, -z'
'x, -y-1/2, z-1/2'

loop_
_atom_site_type_symbol
_atom_site_label
_atom_site_fract_x
_atom_site_fract_y
_atom_site_fract_z
_atom_site_U_iso_or_equiv
_atom_site_adp_type
_atom_site_calc_flag
_atom_site_refinement_flags_adp
_atom_site_refinement_flags_occupancy
_atom_site_refinement_flags_posn
_atom_site_occupancy
_atom_site_disorder_assembly
_atom_site_disorder_group
N N1 0.1780(4) 0.7002(3) 0.6405(4) 0.0796(17) Uani d . . . 1 . .
H H1A 0.205 0.7187 0.5616 0.096 Uiso calc U . R 1 . .
H H1B 0.1736 0.755 0.7062 0.096 Uiso calc U . R 1 . .
C C2 0.1419(4) 0.5837(4) 0.6614(4) 0.0480(13) Uani d . . . 1 . .
C C3 0.0996(4) 0.5536(4) 0.7934(4) 0.0556(14) Uani d . . . 1 . .
H H3 0.0957 0.6138 0.8636 0.067 Uiso calc U . R 1 . .
C C4 0.0648(4) 0.4378(5) 0.8187(4) 0.0611(15) Uani d . . . 1 . .
H H4 0.0376 0.42 0.906 0.073 Uiso calc U . R 1 . .
C C5 0.0692(4) 0.3463(4) 0.7162(5) 0.0627(16) Uani d . . . 1 . .
H H5 0.0445 0.2677 0.7337 0.075 Uiso calc U . R 1 . .
C C6 0.1108(4) 0.3734(4) 0.5881(4) 0.0534(14) Uani d . . . 1 . .
H H6 0.1148 0.3117 0.5198 0.064 Uiso calc U . R 1 . .
C C7 0.1469(4) 0.4903(4) 0.5577(4) 0.0436(12) Uani d . . . 1 . .
C C8 0.1958(4) 0.5146(4) 0.4210(4) 0.0468(13) Uani d . . . 1 . .
O O9 0.2177(3) 0.6166(3) 0.3790(3) 0.0637(11) Uani d . . . 1 . .
O O10 0.2132(3) 0.4140(3) 0.3479(3) 0.0712(13) Uani d . . . 1 . .
H H10 0.2337 0.4318 0.2711 0.107 Uiso d U . R 1 . .
C C11 0.6392(4) 0.6378(4) 0.1146(4) 0.0587(15) Uani d . . . 1 . .
H H11 0.6294 0.707 0.1704 0.07 Uiso calc U . R 1 . .
C C12 0.6819(4) 0.6487(4) -0.0166(4) 0.0603(15) Uani d . . . 1 . .
H H12 0.7037 0.7257 -0.0458 0.072 Uiso calc U . R 1 . .
N N13 0.6930(4) 0.5523(4) -0.1030(3) 0.0569(12) Uani d . . . 1 . .
C C14 0.6637(4) 0.4430(4) -0.0585(4) 0.0554(14) Uani d . . . 1 . .
H H14 0.6715 0.3757 -0.118 0.066 Uiso calc U . R 1 . .
C C15 0.6220(4) 0.4244(4) 0.0722(4) 0.0576(15) Uani d . . . 1 . .
H H15 0.6015 0.3465 0.0997 0.069 Uiso calc U . R 1 . .
C C16 0.6116(4) 0.5249(4) 0.1615(4) 0.0507(13) Uani d . . . 1 . .
C C17 0.5615(4) 0.5175(4) 0.3045(4) 0.0620(16) Uani d . . D 1 . .
O O18A 0.5130(6) 0.6078(6) 0.3469(7) 0.076(2) Uani d U P D 0.7 A 1
N N19A 0.5715(10) 0.4118(7) 0.3732(11) 0.082(3) Uani d U P D 0.7 A 1
H H19A 0.5433 0.402 0.4533 0.098 Uiso calc U P R 0.7 A 1
H H19B 0.6062 0.3525 0.338 0.098 Uiso calc U P R 0.7 A 1
O O18B 0.5600(15) 0.6040(13) 0.3866(17) 0.074(6) Uani d U P D 0.3 A 2
N N19B 0.534(2) 0.4058(13) 0.343(3) 0.082(9) Uani d U P D 0.3 A 2
H H19C 0.5143 0.3929 0.4274 0.098 Uiso calc U P R 0.3 A 2
H H19D 0.5357 0.346 0.2825 0.098 Uiso calc U P R 0.3 A 2

loop_
_atom_site_aniso_label
_atom_site_aniso_U_11
_atom_site_aniso_U_22
_atom_site_aniso_U_33
_atom_site_aniso_U_12
_atom_site_aniso_U_13
_atom_site_aniso_U_23
N1 0.150(5) 0.040(2) 0.055(2) -0.017(3) 0.040(3) -0.0105(18)
C2 0.065(4) 0.038(3) 0.042(2) 0.003(2) 0.011(2) 0.0020(19)
C3 0.077(4) 0.052(3) 0.040(2) 0.012(3) 0.017(2) -0.005(2)
C4 0.072(4) 0.069(4) 0.046(3) 0.009(3) 0.028(3) 0.011(2)
C5 0.082(5) 0.052(3) 0.058(3) -0.008(3) 0.027(3) 0.011(2)
C6 0.078(4) 0.037(3) 0.046(2) 0.001(3) 0.013(2) -0.0026(19)
C7 0.066(4) 0.038(3) 0.029(2) 0.002(2) 0.014(2) 0.0017(17)
C8 0.067(4) 0.043(3) 0.033(2) 0.005(3) 0.015(2) 0.002(2)
O9 0.105(3) 0.049(2) 0.0409(16) 0.001(2) 0.0262(17) 0.0103(14)
O10 0.124(4) 0.052(2) 0.0435(16) -0.002(2) 0.0422(19) -0.0079(14)
C11 0.073(4) 0.067(3) 0.038(2) -0.002(3) 0.017(2) -0.009(2)
C12 0.085(5) 0.058(3) 0.041(2) -0.009(3) 0.022(3) -0.003(2)
N13 0.073(3) 0.066(3) 0.0331(18) 0.006(2) 0.0136(19) -0.0014(18)
C14 0.076(4) 0.055(3) 0.038(2) 0.010(3) 0.019(2) -0.003(2)
C15 0.078(4) 0.052(3) 0.046(2) -0.005(3) 0.017(2) 0.003(2)
C16 0.053(4) 0.072(3) 0.030(2) -0.002(3) 0.012(2) -0.001(2)
C17 0.070(4) 0.082(4) 0.037(3) -0.015(3) 0.019(3) -0.005(3)
O18A 0.098(6) 0.095(4) 0.039(3) -0.014(4) 0.021(4) -0.024(3)
N19A 0.098(8) 0.109(6) 0.043(4) 0.031(5) 0.032(5) 0.033(4)
O18B 0.083(10) 0.101(9) 0.041(8) -0.050(7) 0.021(7) -0.034(6)
N19B 0.078(12) 0.105(12) 0.065(11) 0.015(8) 0.020(8) 0.003(8)

loop_
_atom_type_symbol
_atom_type_description
_atom_type_scat_dispersion_real
_atom_type_scat_dispersion_imag
_atom_type_scat_source
C C 0.0033 0.0016 'International Tables Vol C Tables 4.2.6.8 and 6.1.1.4'
H H 0.0000 0.0000 'International Tables Vol C Tables 4.2.6.8 and 6.1.1.4'
N N 0.0061 0.0033 'International Tables Vol C Tables 4.2.6.8 and 6.1.1.4'
O O 0.0106 0.0060 'International Tables Vol C Tables 4.2.6.8 and 6.1.1.4'

loop_
_geom_angle_atom_site_label_1
_geom_angle_atom_site_label_2
_geom_angle_atom_site_label_3
_geom_angle
C2 N1 H1A 120.0
C2 N1 H1B 120.0
H1A N1 H1B 120.0
N1 C2 C7 122.5(4)
N1 C2 C3 119.5(4)
C7 C2 C3 118.1(4)
C4 C3 C2 120.9(4)
C4 C3 H3 119.5
C2 C3 H3 119.5
C3 C4 C5 121.0(4)
C3 C4 H4 119.5
C5 C4 H4 119.5
C6 C5 C4 119.0(4)
C6 C5 H5 120.5
C4 C5 H5 120.5
C5 C6 C7 122.0(4)
C5 C6 H6 119.0
C7 C6 H6 119.0
C6 C7 C2 119.1(4)
C6 C7 C8 120.3(4)
C2 C7 C8 120.4(4)
O9 C8 O10 122.7(4)
O9 C8 C7 124.1(4)
O10 C8 C7 113.2(3)
C8 O10 H10 109.8
C16 C11 C12 119.5(4)
C16 C11 H11 120.3
C12 C11 H11 120.3
N13 C12 C11 122.2(4)
N13 C12 H12 118.9
C11 C12 H12 118.9
C14 N13 C12 118.2(4)
N13 C14 C15 123.0(4)
N13 C14 H14 118.5
C15 C14 H14 118.5
C14 C15 C16 118.4(4)
C14 C15 H15 120.8
C16 C15 H15 120.8
C11 C16 C15 118.7(4)
C11 C16 C17 117.7(4)
C15 C16 C17 123.3(4)
O18A C17 N19A 124.5(7)
O18B C17 N19B 121.8(18)
O18B C17 C16 122.6(10)
O18A C17 C16 119.3(5)
N19A C17 C16 116.2(6)
N19B C17 C16 114.9(15)
C17 N19A H19A 120.0
C17 N19A H19B 120.0
H19A N19A H19B 120.0
C17 N19B H19C 120.0
C17 N19B H19D 120.0
H19C N19B H19D 120.0

loop_
_geom_bond_atom_site_label_1
_geom_bond_atom_site_label_2
_geom_bond_distance
N1 C2 1.368(5)
N1 H1A 0.86
N1 H1B 0.86
C2 C7 1.408(5)
C2 C3 1.420(5)
C3 C4 1.363(6)
C3 H3 0.93
C4 C5 1.385(6)
C4 H4 0.93
C5 C6 1.376(6)
C5 H5 0.93
C6 C7 1.390(5)
C6 H6 0.93
C7 C8 1.485(5)
C8 O9 1.218(5)
C8 O10 1.319(5)
O10 H10 0.8047
C11 C16 1.360(6)
C11 C12 1.383(6)
C11 H11 0.93
C12 N13 1.338(5)
C12 H12 0.93
N13 C14 1.324(5)
C14 C15 1.382(6)
C14 H14 0.93
C15 C16 1.388(6)
C15 H15 0.93
C16 C17 1.524(5)
C17 O18B 1.215(5)
C17 O18A 1.240(4)
C17 N19A 1.318(5)
C17 N19B 1.322(5)
N19A H19A 0.86
N19A H19B 0.86
N19B H19C 0.86
N19B H19D 0.86

loop_
_geom_hbond_atom_site_label_D
_geom_hbond_atom_site_label_H
_geom_hbond_atom_site_label_A
_geom_hbond_site_symmetry_A
_geom_hbond_distance_DH
_geom_hbond_distance_HA
_geom_hbond_distance_DA
_geom_hbond_angle_DHA
N1 H1B O9 4_576 0.86 2.16 2.993(4) 161.6
N1 H1A O9 . 0.86 2.05 2.688(4) 130.3
O10 H10 N13 3_665 0.80 1.89 2.683(4) 166.9
N19A H19A O18A 3_666 0.86 2.05 2.907(13) 174.1
N19B H19C O18B 3_666 0.86 2.04 2.88(4) 165.5

loop_
_geom_torsion_atom_site_label_1
_geom_torsion_atom_site_label_2
_geom_torsion_atom_site_label_3
_geom_torsion_atom_site_label_4
_geom_torsion
N1 C2 C3 C4 -178.8(5)
C7 C2 C3 C4 -0.2(7)
C2 C3 C4 C5 -0.2(8)
C3 C4 C5 C6 0.8(8)
C4 C5 C6 C7 -1.0(8)
C5 C6 C7 C2 0.6(8)
C5 C6 C7 C8 177.2(5)
N1 C2 C7 C6 178.6(5)
C3 C2 C7 C6 0.0(7)
N1 C2 C7 C8 2.0(8)
C3 C2 C7 C8 -176.6(4)
C6 C7 C8 O9 171.0(5)
C2 C7 C8 O9 -12.5(8)
C6 C7 C8 O10 -8.7(7)
C2 C7 C8 O10 167.9(4)
C16 C11 C12 N13 2.9(8)
C11 C12 N13 C14 -1.4(8)
C12 N13 C14 C15 0.2(8)
N13 C14 C15 C16 -0.7(8)
C12 C11 C16 C15 -3.3(8)
C12 C11 C16 C17 -178.1(5)
C14 C15 C16 C11 2.2(8)
C14 C15 C16 C17 176.7(5)
C11 C16 C17 O18B -11.0(13)
C15 C16 C17 O18B 174.4(12)
C11 C16 C17 O18A 25.6(9)
C15 C16 C17 O18A -148.9(7)
C11 C16 C17 N19A -155.9(7)
C15 C16 C17 N19A 29.6(10)
C11 C16 C17 N19B 178.4(13)
C15 C16 C17 N19B 3.9(15)
